data_2000671
loop_
_publ_author_name
'Marsh, R. E.'
'Schaefer, W. P.'
'Bazan, G. C.'
'Bercaw, J. E.'

_publ_section_title
;
 A permethylcyclopentadienyl carbollide scandium complex,
 Sc~2~Si~4~O~3~C~50~B~18~Li~2~H~114~
;
_journal_issue 8
_journal_name_full 'Acta Crystallographica Section C'
_journal_page_first 1416
_journal_page_last 1419
_journal_paper_doi 10.1107/S0108270192000714
_journal_volume 48
_journal_year 1992
_chemical_formula_moiety 'C38 H90 B18 Li1 Sc2 Si4,C12 H24 Li1 O3'
_chemical_formula_sum 'C50 H114 B18 Li2 O3 Sc2 Si4'
_chemical_formula_weight 1174.16
_space_group_crystal_system triclinic
_space_group_IT_number 2
_space_group_name_Hall '-P 1'
_space_group_name_H-M_alt 'P -1'
_cell_angle_alpha 91.42(2)
_cell_angle_beta 92.36(2)
_cell_angle_gamma 92.21(3)
_cell_formula_units_Z 2
_cell_length_a 8.924(4)
_cell_length_b 18.467(5)
_cell_length_c 22.165(3)
_cell_volume 3646(2)
_diffrn_radiation_type Mo
_diffrn_radiation_wavelength 0.71073
_exptl_absorpt_coefficient_mu 0.284
_exptl_crystal_density_diffrn 1.07
_exptl_crystal_F_000 1264
_cod_data_source_file hh0559.cif
_cod_data_source_block hh0559a
_cod_depositor_comments
;
 Marking attached hydrogen atoms.

 Antanas Vaitkus,
 2018-02-09
;
_cod_original_cell_volume 3645.6(18)
_cod_database_code 2000671

loop_
_space_group_symop_id
_space_group_symop_operation_xyz
1 x,y,z
2 -x,-y,-z

loop_
_atom_site_label
_atom_site_fract_x
_atom_site_fract_y
_atom_site_fract_z
_atom_site_U_iso_or_equiv
_atom_site_attached_hydrogens
Sc1 .3815(2) .22980(10) .21810(10) .0503(5) 0
Sc2 .1785(2) .67970(10) .40130(10) .0463(5) 0
Si1 .5448(3) .12140(10) .10290(10) .0709(8) 0
Si2 .2320(3) .0650(2) .14550(10) .0892(10) 0
Si3 .0220(3) .85930(10) .40290(10) .0771(10) 0
Si4 .3357(3) .84330(10) .46840(10) .0789(9) 0
C1 .3992(8) .1261(4) .1614(3) 4.7(2) 1
C2 .1620(8) .7964(4) .4351(3) 4.3(2) 1
C1m .6862(9) .1988(4) .1094(4) .086(3) 3
C2m .4735(10) .1208(6) .0232(4) .129(4) 3
C3m .6520(10) .0376(5) .1094(5) .129(4) 3
C4m .0985(10) .0710(5) .2082(4) .119(4) 3
C5m .2713(11) -.0322(5) .1396(6) .166(6) 3
C6m .1198(10) .0835(6) .0749(4) .134(4) 3
C7m -.1214(9) .8146(4) .3504(4) .098(3) 3
C8m -.0890(11) .9004(5) .4641(5) .155(5) 3
C9m .0933(11) .9368(5) .3635(6) .191(6) 3
C10m .4653(9) .7766(5) .5028(4) .098(3) 3
C11m .3044(11) .9074(6) .5323(5) .154(4) 3
C12m .4479(10) .8973(4) .4149(4) .110(4) 3
C1p .5620(9) .2714(4) .3013(3) 4.0(2) 0
C2p .4171(8) .2699(4) .3270(3) 4.3(2) 0
C3p .3665(9) .1972(4) .3271(3) 4.8(2) 0
C4p .4741(9) .1519(5) .3043(3) 4.9(2) 0
C5p .5926(9) .1984(4) .2884(3) 4.4(2) 0
C6p .6658(9) .3372(4) .2947(3) .078(3) 3
C7p .3478(9) .3318(4) .3594(3) .085(3) 3
C8p .2225(10) .1711(5) .3561(4) .100(3) 3
C9p .4733(10) .0715(5) .3068(4) .101(4) 3
C10p .7474(9) .1731(5) .2698(4) .098(3) 3
C11p .0854(8) .6492(4) .5036(3) 4.1(2) 0
C12p -.0349(8) .6374(4) .4605(3) 4.3(2) 0
C13p -.0043(9) .5794(4) .4226(3) 4.5(2) 0
C14p .1381(8) .5548(4) .4406(3) 4.0(2) 0
C15p .1931(9) .5975(4) .4890(3) 4.1(2) 0
C16p .0870(9) .6976(4) .5593(3) .078(3) 3
C17p -.1847(9) .6752(4) .4623(4) .081(3) 3
C18p -.1109(9) .5442(4) .3740(4) .085(3) 3
C19p .2054(9) .4852(4) .4205(4) .088(3) 3
C20p .3388(9) .5860(5) .5264(4) .089(3) 3
C1b .1502(8) .2573(4) .1529(3) 4.5(2) 1
C2b .2913(8) .2759(4) .1154(3) 4.6(2) 1
B3 .4004(10) .3378(5) .1498(4) 3.9(2) 1
B4 .3146(9) .3647(4) .2139(4) 3.4(2) 1
B5 .1504(9) .3072(5) .2164(4) .406(2) 1
B6 .1210(11) .3046(5) .0880(4) 5.8(3) 1
B7 .2856(11) .3594(5) .0854(4) 5.6(3) 1
B8 .2956(10) .4180(5) .1485(4) 4.1(2) 1
B9 .1359(10) .3974(5) .1908(4) 4.3(2) 1
B10 .0342(11) .3271(5) .1528(4) 5.2(3) 1
B11 .1185(10) .3955(5) .1119(4) 4.8(2) 1
C21b .4076(8) .7199(4) .3442(3) 3.8(2) 1
C22b .2655(8) .7467(4) .3077(3) 4.2(2) 1
B23 .1543(10) .6770(5) .2853(4) 4.1(2) 1
B24 .2412(9) .5993(4) .3077(4) 3.6(2) 1
B25 .4059(9) .6311(5) .3490(4) 3.7(2) 1
B26 .4349(10) .7521(5) .2735(4) 4.9(2) 1
B27 .2696(10) .7226(5) .2329(4) 4.8(2) 1
B28 .2587(10) .6282(5) .2326(4) 4.4(2) 1
B29 .4183(10) .5985(5) .2739(4) 3.9(2) 1
B30 .5256(10) .6750(5) .2982(4) 4.5(2) 1
B31 .4354(10) .6747(5) .2271(4) 4.6(2) 1
Li1 .2786(16) .4920(8) .2409(6) 5.9(4) 0
Li2 .0302(18) .6795(9) .1455(7) 7.1(4) 0
O1 .1517(7) .6702(5) .0766(3) .087(2) 0
C1f .2584(17) .7227(6) .0553(5) .118(4) 2
C2f .3820(15) .6767(11) .0329(7) .175(7) 2
C3f .322(2) .6095(10) .0243(10) .270(10) 2
C4f .1783(14) .6027(7) .0481(5) .119(4) 2
O2 -.1143(6) .5999(3) .1465(4) .086(2) 0
C5f -.1635(11) .5620(6) .1966(5) .083(4) 2
C6f -.2611(14) .4996(7) .1737(7) .115(5) 2
C7f -.3038(19) .5227(10) .1144(8) .188(8) 2
C8f -.2097(15) .5781(9) .0957(5) .148(7) 2
O3 -.0751(8) .7642(4) .1414(4) .116(3) 0
C9f -.178(3) .7835(10) .1769(8) .297(9) 2
C10f -.2623(17) .8412(12) .1608(10) .275(9) 2
C11f -.170(2) .8728(7) .1261(12) .280(12) 2
C12f -.096(2) .8122(11) .0971(6) .249(9) 2

loop_
_geom_bond_atom_site_label_1
_geom_bond_atom_site_label_2
_geom_bond_distance
Sc1 C1 2.280(7)
Sc1 C1b 2.126
Sc2 C2 2.276(7)
Sc2 C2b 2.142
C1 Si1 1.876(7)
C1 Si2 1.852(8)
C2 Si3 1.870(7)
C2 Si4 1.862(7)
Si1 C1m 1.867(8)
Si1 C2m 1.853(10)
Si1 C3m 1.857(10)
Si2 C4m 1.871(10)
Si2 C5m 1.843(11)
Si2 C6m 1.870(10)
Si3 C7m 1.850(9)
Si3 C8m 1.873(10)
Si3 C9m 1.805(11)
Si4 C10m 1.876(9)
Si4 C11m 1.859(10)
Si4 C12m 1.867(9)
